data_7112176
loop_
_publ_author_name
'Xin-Xing Wu'
'Ping-Xin Zhou'
'Li-Jing Wang'
'Peng-Fei Xu'
'Yong-Min Liang'

_publ_section_title
;
 Synthesis of polycyclic substituted vinylarenes via a one-pot
 intramolecular aryl alkylation-N-tosylhydrazone insertion reaction
;
_journal_name_full Chem.Commun.
_journal_page_first 3882
_journal_paper_doi 10.1039/C4CC00809J
_journal_volume 50
_journal_year 2014
_chemical_formula_moiety 'C24 H23 N O2 S'
_chemical_formula_sum 'C24 H23 N O2 S'
_chemical_formula_weight 389.49
_chemical_name_systematic
;
 ?
;
_space_group_crystal_system monoclinic
_space_group_IT_number 14
_space_group_name_Hall '-P 2ybc'
_space_group_name_H-M_alt 'P 1 21/c 1'
_symmetry_space_group_name_Hall '-P 2ybc'
_symmetry_space_group_name_H-M 'P 1 21/c 1'
_atom_sites_solution_hydrogens mixed
_atom_sites_solution_primary iterative
_audit_creation_date 2013-11-27
_audit_creation_method
;
Olex2 1.2
(compiled 2013.11.15 svn.r2834 for OlexSys, GUI svn.r4715)
;
_cell_angle_alpha 90
_cell_angle_beta 96.402(5)
_cell_angle_gamma 90
_cell_formula_units_Z 4
_cell_length_a 11.9663(6)
_cell_length_b 8.2591(4)
_cell_length_c 20.6407(10)
_cell_measurement_reflns_used 1893
_cell_measurement_temperature 293(2)
_cell_measurement_theta_max 23.2460
_cell_measurement_theta_min 3.4900
_cell_volume 2027.22(17)
_computing_cell_refinement
;
CrysAlisPro, Agilent Technologies,
Version 1.171.36.28 (release 01-02-2013 CrysAlis171 .NET)
(compiled Feb  1 2013,16:14:44)
;
_computing_data_collection
;
CrysAlisPro, Agilent Technologies,
Version 1.171.36.28 (release 01-02-2013 CrysAlis171 .NET)
(compiled Feb  1 2013,16:14:44)
;
_computing_data_reduction
;
CrysAlisPro, Agilent Technologies,
Version 1.171.36.28 (release 01-02-2013 CrysAlis171 .NET)
(compiled Feb  1 2013,16:14:44)
;
_computing_molecular_graphics 'Olex2 (Dolomanov et al., 2009)'
_computing_publication_material 'Olex2 (Dolomanov et al., 2009)'
_computing_structure_refinement 'ShelXL (Sheldrick, 2008)'
_computing_structure_solution
;
Superflip (Palatinus & Chapuis, 2007;Palatinus & van der Lee, 2008;
Palatinus et al., 2012)
;
_diffrn_ambient_temperature 293(2)
_diffrn_detector_area_resol_mean 16.0733
_diffrn_measured_fraction_theta_full 0.998
_diffrn_measured_fraction_theta_max 0.999
_diffrn_measurement_device_type 'SuperNova, Dual, Cu at zero, Eos'
_diffrn_measurement_method '\w scans'
_diffrn_orient_matrix_UB_11 0.0475906000
_diffrn_orient_matrix_UB_12 -0.0281559000
_diffrn_orient_matrix_UB_13 0.0204580000
_diffrn_orient_matrix_UB_21 -0.0344668000
_diffrn_orient_matrix_UB_22 -0.0154972000
_diffrn_orient_matrix_UB_23 0.0250978000
_diffrn_orient_matrix_UB_31 -0.0101006000
_diffrn_orient_matrix_UB_32 -0.0796846000
_diffrn_orient_matrix_UB_33 -0.0121374000
_diffrn_radiation_monochromator mirror
_diffrn_radiation_type MoK\a
_diffrn_radiation_wavelength 0.71073
_diffrn_reflns_av_R_equivalents 0.0433
_diffrn_reflns_av_unetI/netI 0.0624
_diffrn_reflns_Laue_measured_fraction_full 0.998
_diffrn_reflns_Laue_measured_fraction_max 0.999
_diffrn_reflns_limit_h_max 9
_diffrn_reflns_limit_h_min -14
_diffrn_reflns_limit_k_max 5
_diffrn_reflns_limit_k_min -10
_diffrn_reflns_limit_l_max 25
_diffrn_reflns_limit_l_min -25
_diffrn_reflns_number 8380
_diffrn_reflns_point_group_measured_fraction_full 0.998
_diffrn_reflns_point_group_measured_fraction_max 0.999
_diffrn_reflns_theta_full 26.000
_diffrn_reflns_theta_max 26.022
_diffrn_reflns_theta_min 3.003
_diffrn_source 'SuperNova (Mo) X-ray Source'
_exptl_absorpt_coefficient_mu 0.179
_exptl_absorpt_correction_T_max 1.00000
_exptl_absorpt_correction_T_min 0.54313
_exptl_absorpt_correction_type multi-scan
_exptl_absorpt_process_details
;
CrysAlisPro, Agilent Technologies,
Version 1.171.36.28 (release 01-02-2013 CrysAlis171 .NET)
(compiled Feb  1 2013,16:14:44)
Empirical absorption correction using spherical harmonics,
 implemented in SCALE3 ABSPACK scaling algorithm.
;
_exptl_crystal_colour 'clear light colourless'
_exptl_crystal_density_diffrn 1.276
_exptl_crystal_description block
_exptl_crystal_F_000 824
_exptl_crystal_size_max 0.47
_exptl_crystal_size_mid 0.24
_exptl_crystal_size_min 0.23
_refine_diff_density_max 0.187
_refine_diff_density_min -0.307
_refine_diff_density_rms 0.042
_refine_ls_extinction_coef 0.0050(8)
_refine_ls_extinction_expression Fc^*^=kFc[1+0.001xFc^2^\l^3^/sin(2\q)]^-1/4^
_refine_ls_extinction_method SHELXL
_refine_ls_goodness_of_fit_ref 1.061
_refine_ls_hydrogen_treatment mixed
_refine_ls_matrix_type full
_refine_ls_number_parameters 264
_refine_ls_number_reflns 3987
_refine_ls_number_restraints 0
_refine_ls_restrained_S_all 1.061
_refine_ls_R_factor_all 0.0890
_refine_ls_R_factor_gt 0.0552
_refine_ls_shift/su_max 0.001
_refine_ls_shift/su_mean 0.000
_refine_ls_structure_factor_coef Fsqd
_refine_ls_weighting_details
;
 w=1/[\s^2^(Fo^2^)+(0.0460P)^2^+0.1923P]
 where P=(Fo^2^+2Fc^2^)/3
;
_refine_ls_weighting_scheme calc
_refine_ls_wR_factor_gt 0.1182
_refine_ls_wR_factor_ref 0.1445
_reflns_Friedel_coverage 0.000
_reflns_number_gt 2557
_reflns_number_total 3987
_reflns_threshold_expression 'I > 2\s(I)'
_cod_data_source_file c4cc00809j2.cif
_cod_data_source_block wuxy1126
_cod_original_cell_volume 2027.24(17)
_cod_database_code 7112176
_shelxl_version_number 2013-2
_shelx_space_group_comment
;
The symmetry employed for this shelxl refinement is uniquely defined
by the following loop, which should always be used as a source of
symmetry information in preference to the above space-group names.
They are only intended as comments.
;
_reflns_odcompleteness_completeness 99.78
_reflns_odcompleteness_iscentric 1
_reflns_odcompleteness_theta 26.32
_olex2_refinement_description
;
1. Fixed Uiso
 At 1.2 times of:
  All C(H) groups, All C(H,H) groups
 At 1.5 times of:
  All C(H,H,H) groups
2.a Secondary CH2 refined with riding coordinates:
 C1(H1A,H1B), C2(H2A,H2B)
2.b Aromatic/amide H refined with riding coordinates:
 C6(H6), C7(H7), C12(H12), C14(H14), C15(H15), C16(H16), C17(H17), C19(H19),
 C20(H20), C22(H22), C23(H23)
2.c Idealised Me refined as rotating group:
 C9(H9A,H9B,H9C), C24(H24A,H24B,H24C)
;

loop_
_space_group_symop_operation_xyz
'x, y, z'
'-x, y+1/2, -z+1/2'
'-x, -y, -z'
'x, -y-1/2, z-1/2'

loop_
_atom_site_label
_atom_site_type_symbol
_atom_site_fract_x
_atom_site_fract_y
_atom_site_fract_z
_atom_site_U_iso_or_equiv
_atom_site_adp_type
_atom_site_occupancy
_atom_site_site_symmetry_order
_atom_site_calc_flag
_atom_site_refinement_flags_posn
S1 S 0.35461(6) 0.26756(8) 0.53776(3) 0.0539(2) Uani 1 1 d .
O1 O 0.43523(17) 0.3143(2) 0.49529(9) 0.0688(6) Uani 1 1 d .
O2 O 0.29011(17) 0.1239(2) 0.52535(9) 0.0656(6) Uani 1 1 d .
N1 N 0.42424(18) 0.2468(2) 0.61048(10) 0.0509(6) Uani 1 1 d .
C1 C 0.4970(2) 0.3844(3) 0.63660(14) 0.0606(7) Uani 1 1 d .
H1A H 0.5011 0.4669 0.6035 0.073 Uiso 1 1 calc R
H1B H 0.5725 0.3469 0.6509 0.073 Uiso 1 1 calc R
C2 C 0.4413(2) 0.4515(3) 0.69393(13) 0.0565(7) Uani 1 1 d .
H2A H 0.4968 0.4854 0.7292 0.068 Uiso 1 1 calc R
H2B H 0.3923 0.5420 0.6807 0.068 Uiso 1 1 calc R
C3 C 0.3749(2) 0.3071(3) 0.71337(12) 0.0452(6) Uani 1 1 d .
C4 C 0.3267(2) 0.2806(3) 0.77045(12) 0.0456(6) Uani 1 1 d .
C5 C 0.2694(2) 0.1335(3) 0.77746(13) 0.0513(7) Uani 1 1 d .
C6 C 0.2620(2) 0.0227(3) 0.72704(14) 0.0565(7) Uani 1 1 d .
H6 H 0.2239 -0.0739 0.7318 0.068 Uiso 1 1 calc R
C7 C 0.3092(2) 0.0499(3) 0.66956(14) 0.0552(7) Uani 1 1 d .
H7 H 0.3032 -0.0260 0.6361 0.066 Uiso 1 1 calc R
C8 C 0.3653(2) 0.1940(3) 0.66428(12) 0.0468(6) Uani 1 1 d .
C9 C 0.2196(2) 0.0968(4) 0.83980(14) 0.0680(8) Uani 1 1 d .
H9A H 0.2785 0.0936 0.8754 0.102 Uiso 1 1 calc GR
H9B H 0.1823 -0.0062 0.8360 0.102 Uiso 1 1 calc GR
H9C H 0.1665 0.1796 0.8477 0.102 Uiso 1 1 calc GR
C10 C 0.3299(2) 0.4066(3) 0.82271(12) 0.0499(6) Uani 1 1 d .
C11 C 0.4173(3) 0.4169(5) 0.86753(16) 0.0651(8) Uani 1 1 d .
C12 C 0.1634(2) 0.5445(4) 0.76333(14) 0.0646(8) Uani 1 1 d .
H12 H 0.1825 0.5000 0.7247 0.077 Uiso 1 1 calc R
C13 C 0.2304(2) 0.5133(3) 0.82135(12) 0.0493(6) Uani 1 1 d .
C14 C 0.0690(3) 0.6404(4) 0.76224(16) 0.0752(9) Uani 1 1 d .
H14 H 0.0261 0.6617 0.7228 0.090 Uiso 1 1 calc R
C15 C 0.0377(3) 0.7045(4) 0.81856(17) 0.0700(9) Uani 1 1 d .
H15 H -0.0271 0.7669 0.8177 0.084 Uiso 1 1 calc R
C16 C 0.1026(3) 0.6760(4) 0.87603(16) 0.0733(9) Uani 1 1 d .
H16 H 0.0828 0.7211 0.9144 0.088 Uiso 1 1 calc R
C17 C 0.1975(3) 0.5808(3) 0.87751(14) 0.0643(8) Uani 1 1 d .
H17 H 0.2403 0.5616 0.9172 0.077 Uiso 1 1 calc R
C18 C 0.2618(2) 0.4298(3) 0.54386(12) 0.0474(6) Uani 1 1 d .
C19 C 0.2954(2) 0.5863(3) 0.53017(12) 0.0563(7) Uani 1 1 d .
H19 H 0.3643 0.6046 0.5146 0.068 Uiso 1 1 calc R
C20 C 0.2246(3) 0.7139(3) 0.54014(13) 0.0597(7) Uani 1 1 d .
H20 H 0.2470 0.8187 0.5314 0.072 Uiso 1 1 calc R
C21 C 0.1214(3) 0.6903(3) 0.56273(13) 0.0594(7) Uani 1 1 d .
C22 C 0.0895(3) 0.5331(3) 0.57485(15) 0.0640(8) Uani 1 1 d .
H22 H 0.0199 0.5144 0.5894 0.077 Uiso 1 1 calc R
C23 C 0.1587(2) 0.4041(3) 0.56581(13) 0.0561(7) Uani 1 1 d .
H23 H 0.1358 0.2994 0.5745 0.067 Uiso 1 1 calc R
C24 C 0.0461(3) 0.8317(4) 0.57267(17) 0.0847(10) Uani 1 1 d .
H24A H 0.0440 0.8493 0.6185 0.127 Uiso 1 1 calc GR
H24B H -0.0285 0.8094 0.5524 0.127 Uiso 1 1 calc GR
H24C H 0.0746 0.9269 0.5534 0.127 Uiso 1 1 calc GR
H11A H 0.479(3) 0.346(4) 0.8652(15) 0.087(11) Uiso 1 1 d .
H11B H 0.422(2) 0.501(3) 0.9015(14) 0.064(9) Uiso 1 1 d .

loop_
_atom_site_aniso_label
_atom_site_aniso_U_11
_atom_site_aniso_U_22
_atom_site_aniso_U_33
_atom_site_aniso_U_23
_atom_site_aniso_U_13
_atom_site_aniso_U_12
S1 0.0633(5) 0.0548(5) 0.0452(4) -0.0075(3) 0.0128(3) -0.0057(3)
O1 0.0784(14) 0.0790(14) 0.0544(12) -0.0077(11) 0.0310(10) -0.0087(11)
O2 0.0839(14) 0.0525(11) 0.0596(12) -0.0137(10) 0.0053(10) -0.0135(10)
N1 0.0502(13) 0.0545(13) 0.0491(13) -0.0025(11) 0.0098(10) -0.0036(10)
C1 0.0523(17) 0.0694(18) 0.0606(18) 0.0008(16) 0.0083(14) -0.0110(14)
C2 0.0587(17) 0.0587(17) 0.0514(16) -0.0061(14) 0.0031(13) -0.0148(13)
C3 0.0442(14) 0.0447(14) 0.0467(14) 0.0008(13) 0.0045(11) -0.0037(11)
C4 0.0426(14) 0.0476(15) 0.0457(14) 0.0023(13) 0.0011(11) -0.0007(11)
C5 0.0449(15) 0.0550(16) 0.0536(16) 0.0044(14) 0.0034(12) -0.0022(12)
C6 0.0578(17) 0.0515(16) 0.0602(18) 0.0047(15) 0.0061(14) -0.0096(13)
C7 0.0587(17) 0.0462(15) 0.0595(18) -0.0056(14) 0.0009(14) 0.0001(13)
C8 0.0443(14) 0.0497(15) 0.0461(14) 0.0008(13) 0.0043(11) 0.0018(12)
C9 0.0628(19) 0.076(2) 0.0669(19) 0.0096(17) 0.0164(15) -0.0102(15)
C10 0.0517(16) 0.0561(16) 0.0420(14) 0.0031(13) 0.0055(12) -0.0101(12)
C11 0.059(2) 0.075(2) 0.060(2) 0.0016(18) 0.0000(16) -0.0099(17)
C12 0.065(2) 0.081(2) 0.0466(16) -0.0072(16) 0.0010(14) 0.0050(16)
C13 0.0570(17) 0.0466(15) 0.0444(15) -0.0031(13) 0.0063(12) -0.0079(12)
C14 0.067(2) 0.089(2) 0.066(2) -0.0059(19) -0.0090(16) 0.0096(18)
C15 0.069(2) 0.0637(19) 0.078(2) -0.0060(18) 0.0124(18) 0.0064(16)
C16 0.091(2) 0.069(2) 0.061(2) -0.0098(17) 0.0164(18) 0.0105(18)
C17 0.077(2) 0.0688(19) 0.0471(17) -0.0020(15) 0.0066(15) 0.0049(16)
C18 0.0561(16) 0.0462(14) 0.0396(14) 0.0007(12) 0.0040(12) -0.0092(12)
C19 0.0635(18) 0.0604(18) 0.0461(16) 0.0017(14) 0.0116(13) -0.0123(14)
C20 0.082(2) 0.0459(16) 0.0505(16) 0.0076(14) 0.0061(15) -0.0074(15)
C21 0.0675(19) 0.0625(18) 0.0475(16) 0.0041(15) 0.0026(14) 0.0064(15)
C22 0.0578(18) 0.066(2) 0.070(2) 0.0096(17) 0.0129(15) -0.0016(14)
C23 0.0594(18) 0.0503(16) 0.0593(18) 0.0047(14) 0.0091(14) -0.0095(13)
C24 0.098(3) 0.073(2) 0.084(2) 0.0091(19) 0.012(2) 0.0257(19)

loop_
_atom_type_symbol
_atom_type_description
_atom_type_scat_dispersion_real
_atom_type_scat_dispersion_imag
_atom_type_scat_source
C C 0.0033 0.0016 'International Tables Vol C Tables 4.2.6.8 and 6.1.1.4'
H H 0.0000 0.0000 'International Tables Vol C Tables 4.2.6.8 and 6.1.1.4'
N N 0.0061 0.0033 'International Tables Vol C Tables 4.2.6.8 and 6.1.1.4'
O O 0.0106 0.0060 'International Tables Vol C Tables 4.2.6.8 and 6.1.1.4'
S S 0.1246 0.1234 'International Tables Vol C Tables 4.2.6.8 and 6.1.1.4'

loop_
_geom_angle_atom_site_label_1
_geom_angle_atom_site_label_2
_geom_angle_atom_site_label_3
_geom_angle
O1 S1 N1 106.30(12)
O1 S1 C18 108.33(12)
O2 S1 O1 120.34(12)
O2 S1 N1 106.70(11)
O2 S1 C18 108.34(12)
N1 S1 C18 105.95(11)
C1 N1 S1 117.78(17)
C8 N1 S1 119.46(16)
C8 N1 C1 105.44(19)
N1 C1 H1A 110.6
N1 C1 H1B 110.6
N1 C1 C2 105.5(2)
H1A C1 H1B 108.8
C2 C1 H1A 110.6
C2 C1 H1B 110.6
C1 C2 H2A 111.4
C1 C2 H2B 111.4
H2A C2 H2B 109.2
C3 C2 C1 102.0(2)
C3 C2 H2A 111.4
C3 C2 H2B 111.4
C4 C3 C2 129.1(2)
C8 C3 C2 110.1(2)
C8 C3 C4 120.8(2)
C3 C4 C5 118.5(2)
C3 C4 C10 121.6(2)
C5 C4 C10 119.9(2)
C4 C5 C9 120.2(2)
C6 C5 C4 119.0(2)
C6 C5 C9 120.8(2)
C5 C6 H6 118.7
C5 C6 C7 122.6(2)
C7 C6 H6 118.7
C6 C7 H7 121.4
C8 C7 C6 117.1(3)
C8 C7 H7 121.4
C3 C8 N1 110.7(2)
C3 C8 C7 122.1(2)
C7 C8 N1 127.2(2)
C5 C9 H9A 109.5
C5 C9 H9B 109.5
C5 C9 H9C 109.5
H9A C9 H9B 109.5
H9A C9 H9C 109.5
H9B C9 H9C 109.5
C11 C10 C4 120.3(3)
C11 C10 C13 123.2(3)
C13 C10 C4 116.4(2)
C10 C11 H11A 119(2)
C10 C11 H11B 121.5(16)
H11A C11 H11B 119(2)
C13 C12 H12 119.5
C14 C12 H12 119.5
C14 C12 C13 120.9(3)
C12 C13 C10 120.9(2)
C17 C13 C10 121.9(2)
C17 C13 C12 117.2(3)
C12 C14 H14 119.6
C15 C14 C12 120.7(3)
C15 C14 H14 119.6
C14 C15 H15 120.4
C16 C15 C14 119.3(3)
C16 C15 H15 120.4
C15 C16 H16 119.8
C15 C16 C17 120.4(3)
C17 C16 H16 119.8
C13 C17 H17 119.3
C16 C17 C13 121.5(3)
C16 C17 H17 119.3
C19 C18 S1 119.7(2)
C23 C18 S1 120.2(2)
C23 C18 C19 120.0(3)
C18 C19 H19 120.6
C20 C19 C18 118.8(3)
C20 C19 H19 120.6
C19 C20 H20 119.0
C21 C20 C19 121.9(3)
C21 C20 H20 119.0
C20 C21 C22 117.9(3)
C20 C21 C24 120.5(3)
C22 C21 C24 121.5(3)
C21 C22 H22 119.3
C23 C22 C21 121.4(3)
C23 C22 H22 119.3
C18 C23 H23 120.0
C22 C23 C18 120.0(3)
C22 C23 H23 120.0
C21 C24 H24A 109.5
C21 C24 H24B 109.5
C21 C24 H24C 109.5
H24A C24 H24B 109.5
H24A C24 H24C 109.5
H24B C24 H24C 109.5

loop_
_geom_bond_atom_site_label_1
_geom_bond_atom_site_label_2
_geom_bond_distance
S1 O1 1.4271(18)
S1 O2 1.4231(18)
S1 N1 1.642(2)
S1 C18 1.754(3)
N1 C1 1.495(3)
N1 C8 1.447(3)
C1 H1A 0.9700
C1 H1B 0.9700
C1 C2 1.526(4)
C2 H2A 0.9700
C2 H2B 0.9700
C2 C3 1.511(3)
C3 C4 1.386(3)
C3 C8 1.373(3)
C4 C5 1.410(3)
C4 C10 1.496(3)
C5 C6 1.381(4)
C5 C9 1.508(4)
C6 H6 0.9300
C6 C7 1.388(4)
C7 H7 0.9300
C7 C8 1.377(3)
C9 H9A 0.9600
C9 H9B 0.9600
C9 H9C 0.9600
C10 C11 1.319(4)
C10 C13 1.479(4)
C11 H11A 0.95(3)
C11 H11B 0.99(3)
C12 H12 0.9300
C12 C13 1.389(4)
C12 C14 1.378(4)
C13 C17 1.383(4)
C14 H14 0.9300
C14 C15 1.367(4)
C15 H15 0.9300
C15 C16 1.364(4)
C16 H16 0.9300
C16 C17 1.378(4)
C17 H17 0.9300
C18 C19 1.392(3)
C18 C23 1.378(3)
C19 H19 0.9300
C19 C20 1.382(4)
C20 H20 0.9300
C20 C21 1.382(4)
C21 C22 1.383(4)
C21 C24 1.503(4)
C22 H22 0.9300
C22 C23 1.375(4)
C23 H23 0.9300
C24 H24A 0.9600
C24 H24B 0.9600
C24 H24C 0.9600

loop_
_geom_torsion_atom_site_label_1
_geom_torsion_atom_site_label_2
_geom_torsion_atom_site_label_3
_geom_torsion_atom_site_label_4
_geom_torsion
S1 N1 C1 C2 112.4(2)
S1 N1 C8 C3 -121.2(2)
S1 N1 C8 C7 60.9(3)
S1 C18 C19 C20 -175.0(2)
S1 C18 C23 C22 175.4(2)
O1 S1 N1 C1 52.1(2)
O1 S1 N1 C8 -177.84(18)
O1 S1 C18 C19 -22.5(3)
O1 S1 C18 C23 161.3(2)
O2 S1 N1 C1 -178.29(18)
O2 S1 N1 C8 -48.3(2)
O2 S1 C18 C19 -154.6(2)
O2 S1 C18 C23 29.2(3)
N1 S1 C18 C19 91.2(2)
N1 S1 C18 C23 -84.9(2)
N1 C1 C2 C3 23.9(3)
C1 N1 C8 C3 14.2(3)
C1 N1 C8 C7 -163.8(3)
C1 C2 C3 C4 164.3(3)
C1 C2 C3 C8 -16.1(3)
C2 C3 C4 C5 -179.3(2)
C2 C3 C4 C10 3.5(4)
C2 C3 C8 N1 1.6(3)
C2 C3 C8 C7 179.6(2)
C3 C4 C5 C6 -1.0(4)
C3 C4 C5 C9 177.6(2)
C3 C4 C10 C11 -86.0(3)
C3 C4 C10 C13 95.1(3)
C4 C3 C8 N1 -178.8(2)
C4 C3 C8 C7 -0.8(4)
C4 C5 C6 C7 0.3(4)
C4 C10 C13 C12 -26.7(4)
C4 C10 C13 C17 150.7(3)
C5 C4 C10 C11 96.8(3)
C5 C4 C10 C13 -82.1(3)
C5 C6 C7 C8 0.2(4)
C6 C7 C8 N1 177.7(2)
C6 C7 C8 C3 0.1(4)
C8 N1 C1 C2 -23.8(3)
C8 C3 C4 C5 1.2(4)
C8 C3 C4 C10 -176.1(2)
C9 C5 C6 C7 -178.2(3)
C10 C4 C5 C6 176.4(2)
C10 C4 C5 C9 -5.1(4)
C10 C13 C17 C16 -177.9(3)
C11 C10 C13 C12 154.4(3)
C11 C10 C13 C17 -28.2(4)
C12 C13 C17 C16 -0.4(4)
C12 C14 C15 C16 1.6(5)
C13 C12 C14 C15 -1.4(5)
C14 C12 C13 C10 178.3(3)
C14 C12 C13 C17 0.7(4)
C14 C15 C16 C17 -1.3(5)
C15 C16 C17 C13 0.7(5)
C18 S1 N1 C1 -63.0(2)
C18 S1 N1 C8 67.0(2)
C18 C19 C20 C21 -0.5(4)
C19 C18 C23 C22 -0.7(4)
C19 C20 C21 C22 -0.5(4)
C19 C20 C21 C24 -179.6(3)
C20 C21 C22 C23 1.0(4)
C21 C22 C23 C18 -0.4(5)
C23 C18 C19 C20 1.1(4)
C24 C21 C22 C23 -179.9(3)
